data_7042881
loop_
_publ_author_name
'Ojeda-Amador, Ana I.'
'Mart\'inez-Mart\'inez, Antonio J.'
'Robertson, Gemma M.'
'Robertson, Stuart D.'
'Kennedy, Alan R.'
'O'Hara, Charles T.'

_publ_section_title
;
 Exploring the solid state and solution structural chemistry of the
 utility amide potassium hexamethyldisilazide (KHMDS)
;
_journal_name_full 'Dalton Trans.'
_journal_paper_doi 10.1039/C7DT01118K
_journal_year 2017
_chemical_formula_moiety 'C21 H51 K N2 O6 Si2'
_chemical_formula_sum 'C21 H51 K N2 O6 Si2'
_chemical_formula_weight 522.91
_chemical_name_systematic
;
 ?
;
_chemical_properties_physical ', Air-sensitive,Moisture-sensitive,Oxygen-sensitive'
_space_group_crystal_system triclinic
_space_group_IT_number 2
_space_group_name_Hall '-P 1'
_space_group_name_H-M_alt 'P -1'
_symmetry_space_group_name_Hall '-P 1'
_symmetry_space_group_name_H-M 'P -1'
_atom_sites_solution_hydrogens geom
_audit_creation_method SHELXL-2013
_audit_update_record
;
2017-03-14 deposited with the CCDC.
2017-04-17 downloaded from the CCDC.
;
_cell_angle_alpha 88.518(4)
_cell_angle_beta 84.889(4)
_cell_angle_gamma 61.994(6)
_cell_formula_units_Z 2
_cell_length_a 10.3630(6)
_cell_length_b 10.6131(6)
_cell_length_c 15.7120(6)
_cell_measurement_reflns_used 24719
_cell_measurement_temperature 123(2)
_cell_measurement_theta_max 30.1782
_cell_measurement_theta_min 3.2739
_cell_volume 1519.39(16)
_computing_cell_refinement
;
CrysAlisPro, Oxford Diffraction Ltd.,
Version 1.171.34.40 (release 27-08-2010 CrysAlis171 .NET)
(compiled Aug 27 2010,11:50:40)
;
_computing_data_collection
;
CrysAlisPro, Oxford Diffraction Ltd.,
Version 1.171.34.40 (release 27-08-2010 CrysAlis171 .NET)
(compiled Aug 27 2010,11:50:40)
;
_computing_data_reduction
;
CrysAlisPro, Oxford Diffraction Ltd.,
Version 1.171.34.40 (release 27-08-2010 CrysAlis171 .NET)
(compiled Aug 27 2010,11:50:40)
;
_computing_structure_refinement 'SHELXL-2013 (Sheldrick, 2013)'
_diffrn_ambient_temperature 123(2)
_diffrn_measured_fraction_theta_full 0.998
_diffrn_measured_fraction_theta_max 0.941
_diffrn_measurement_device_type 'Oxford Diffraction Xcalibur E'
_diffrn_measurement_method 'omega scans'
_diffrn_radiation_type MoK\a
_diffrn_radiation_wavelength 0.71073
_diffrn_reflns_av_R_equivalents 0.0360
_diffrn_reflns_av_unetI/netI 0.0237
_diffrn_reflns_Laue_measured_fraction_full 0.998
_diffrn_reflns_Laue_measured_fraction_max 0.941
_diffrn_reflns_limit_h_max 14
_diffrn_reflns_limit_h_min -14
_diffrn_reflns_limit_k_max 14
_diffrn_reflns_limit_k_min -15
_diffrn_reflns_limit_l_max 22
_diffrn_reflns_limit_l_min -22
_diffrn_reflns_number 54199
_diffrn_reflns_point_group_measured_fraction_full 0.998
_diffrn_reflns_point_group_measured_fraction_max 0.941
_diffrn_reflns_theta_full 25.242
_diffrn_reflns_theta_max 30.245
_diffrn_reflns_theta_min 3.280
_diffrn_source 'sealed tube'
_exptl_absorpt_coefficient_mu 0.287
_exptl_absorpt_correction_T_max 1.00000
_exptl_absorpt_correction_T_min 0.92600
_exptl_absorpt_correction_type multi-scan
_exptl_absorpt_process_details
;
CrysAlisPro, Oxford Diffraction Ltd.,
Version 1.171.34.40 (release 27-08-2010 CrysAlis171 .NET)
(compiled Aug 27 2010,11:50:40)
Empirical absorption correction using spherical harmonics,
 implemented in SCALE3 ABSPACK scaling algorithm.
;
_exptl_crystal_colour colourless
_exptl_crystal_density_diffrn 1.143
_exptl_crystal_description plate
_exptl_crystal_F_000 572
_exptl_crystal_size_max 0.36
_exptl_crystal_size_mid 0.34
_exptl_crystal_size_min 0.12
_refine_diff_density_max 0.349
_refine_diff_density_min -0.241
_refine_diff_density_rms 0.042
_refine_ls_extinction_method none
_refine_ls_goodness_of_fit_ref 1.034
_refine_ls_hydrogen_treatment constr
_refine_ls_matrix_type full
_refine_ls_number_parameters 298
_refine_ls_number_reflns 8527
_refine_ls_number_restraints 0
_refine_ls_restrained_S_all 1.034
_refine_ls_R_factor_all 0.0380
_refine_ls_R_factor_gt 0.0295
_refine_ls_shift/su_max 0.001
_refine_ls_shift/su_mean 0.000
_refine_ls_structure_factor_coef Fsqd
_refine_ls_weighting_details 'w=1/[\s^2^(Fo^2^)+(0.0312P)^2^+0.4300P] where P=(Fo^2^+2Fc^2^)/3'
_refine_ls_weighting_scheme calc
_refine_ls_wR_factor_gt 0.0709
_refine_ls_wR_factor_ref 0.0752
_reflns_Friedel_coverage 0.000
_reflns_number_gt 7331
_reflns_number_total 8527
_reflns_threshold_expression 'I > 2\s(I)'
_cod_data_source_file c7dt01118k2.cif
_cod_data_source_block amao228
_cod_database_code 7042881
_shelx_space_group_comment
;
The symmetry employed for this shelxl refinement is uniquely defined
by the following loop, which should always be used as a source of
symmetry information in preference to the above space-group names.
They are only intended as comments.
;
_shelxl_version_number 2013-4

loop_
_space_group_symop_operation_xyz
'x, y, z'
'-x, -y, -z'

loop_
_atom_site_label
_atom_site_type_symbol
_atom_site_fract_x
_atom_site_fract_y
_atom_site_fract_z
_atom_site_U_iso_or_equiv
_atom_site_adp_type
_atom_site_occupancy
_atom_site_site_symmetry_order
_atom_site_calc_flag
_atom_site_refinement_flags_posn
_atom_site_refinement_flags_adp
K1 K 0.37096(2) 0.42313(2) 0.75792(2) 0.01893(5) Uani 1 1 d . .
Si1 Si 0.06057(3) 0.76980(3) 0.83031(2) 0.01864(6) Uani 1 1 d . .
Si2 Si 0.17720(3) 0.76850(3) 0.64269(2) 0.01697(6) Uani 1 1 d . .
O1 O 0.11747(9) 0.39653(8) 0.76820(5) 0.02644(17) Uani 1 1 d . .
O2 O 0.23419(10) 0.36064(10) 0.59072(6) 0.0362(2) Uani 1 1 d . .
O3 O 0.55049(8) 0.11116(8) 0.72735(5) 0.02138(15) Uani 1 1 d . .
O4 O 0.64908(8) 0.30073(8) 0.65765(5) 0.02474(16) Uani 1 1 d . .
O5 O 0.52599(8) 0.31995(8) 0.91088(5) 0.02298(16) Uani 1 1 d . .
O6 O 0.53831(9) 0.54139(8) 0.81916(5) 0.02535(16) Uani 1 1 d . .
N1 N 0.32801(10) 0.19643(9) 0.87194(6) 0.02049(17) Uani 1 1 d . .
N2 N 0.16433(9) 0.70758(9) 0.73942(5) 0.01894(17) Uani 1 1 d . .
C1 C 0.16938(12) 0.24935(12) 0.88906(7) 0.0257(2) Uani 1 1 d . .
H1A H 0.1285 0.3341 0.9276 0.031 Uiso 1 1 calc R U
H1B H 0.1516 0.1748 0.9188 0.031 Uiso 1 1 calc R U
C2 C 0.09025(12) 0.28923(12) 0.80868(8) 0.0261(2) Uani 1 1 d . .
H2A H 0.1269 0.2047 0.7703 0.031 Uiso 1 1 calc R U
H2B H -0.0164 0.3256 0.8229 0.031 Uiso 1 1 calc R U
C3 C 0.03466(12) 0.46093(12) 0.69720(8) 0.0281(2) Uani 1 1 d . .
H3A H 0.0325 0.5543 0.6868 0.034 Uiso 1 1 calc R U
H3B H -0.0676 0.4790 0.7117 0.034 Uiso 1 1 calc R U
C4 C 0.09455(13) 0.37170(13) 0.61648(8) 0.0291(2) Uani 1 1 d . .
H4A H 0.1036 0.2756 0.6267 0.035 Uiso 1 1 calc R U
H4B H 0.0274 0.4168 0.5711 0.035 Uiso 1 1 calc R U
C5 C 0.28880(17) 0.2930(2) 0.50933(10) 0.0506(4) Uani 1 1 d . .
H5A H 0.2178 0.3451 0.4677 0.076 Uiso 1 1 calc R U
H5B H 0.3042 0.1946 0.5125 0.076 Uiso 1 1 calc R U
H5C H 0.3822 0.2924 0.4915 0.076 Uiso 1 1 calc R U
C6 C 0.39896(12) 0.05640(11) 0.82768(7) 0.0237(2) Uani 1 1 d . .
H6A H 0.3308 0.0149 0.8331 0.028 Uiso 1 1 calc R U
H6B H 0.4874 -0.0082 0.8564 0.028 Uiso 1 1 calc R U
C7 C 0.44307(12) 0.06284(11) 0.73418(7) 0.0230(2) Uani 1 1 d . .
H7A H 0.4839 -0.0329 0.7070 0.028 Uiso 1 1 calc R U
H7B H 0.3564 0.1292 0.7047 0.028 Uiso 1 1 calc R U
C8 C 0.61687(12) 0.09630(12) 0.64268(7) 0.0248(2) Uani 1 1 d . .
H8A H 0.5411 0.1508 0.6031 0.030 Uiso 1 1 calc R U
H8B H 0.6667 -0.0054 0.6244 0.030 Uiso 1 1 calc R U
C9 C 0.72597(11) 0.15183(12) 0.64058(7) 0.0244(2) Uani 1 1 d . .
H9A H 0.7962 0.1037 0.6841 0.029 Uiso 1 1 calc R U
H9B H 0.7817 0.1325 0.5837 0.029 Uiso 1 1 calc R U
C10 C 0.74488(13) 0.36232(14) 0.64971(8) 0.0315(3) Uani 1 1 d . .
H10A H 0.7866 0.3529 0.5903 0.047 Uiso 1 1 calc R U
H10B H 0.8242 0.3130 0.6871 0.047 Uiso 1 1 calc R U
H10C H 0.6901 0.4636 0.6663 0.047 Uiso 1 1 calc R U
C11 C 0.39466(13) 0.19223(12) 0.95112(7) 0.0249(2) Uani 1 1 d . .
H11A H 0.4028 0.1088 0.9845 0.030 Uiso 1 1 calc R U
H11B H 0.3298 0.2793 0.9858 0.030 Uiso 1 1 calc R U
C12 C 0.54508(12) 0.18263(11) 0.93494(7) 0.0247(2) Uani 1 1 d . .
H12A H 0.5978 0.1522 0.9873 0.030 Uiso 1 1 calc R U
H12B H 0.6033 0.1119 0.8887 0.030 Uiso 1 1 calc R U
C13 C 0.66136(12) 0.32126(12) 0.88886(7) 0.0251(2) Uani 1 1 d . .
H13A H 0.7054 0.2729 0.8328 0.030 Uiso 1 1 calc R U
H13B H 0.7309 0.2702 0.9323 0.030 Uiso 1 1 calc R U
C14 C 0.63142(12) 0.47398(12) 0.88492(7) 0.0246(2) Uani 1 1 d . .
H14A H 0.5837 0.5232 0.9403 0.030 Uiso 1 1 calc R U
H14B H 0.7246 0.4784 0.8730 0.030 Uiso 1 1 calc R U
C15 C 0.49544(15) 0.68894(13) 0.81561(9) 0.0347(3) Uani 1 1 d . .
H15A H 0.5818 0.7023 0.7998 0.052 Uiso 1 1 calc R U
H15B H 0.4504 0.7337 0.8717 0.052 Uiso 1 1 calc R U
H15C H 0.4244 0.7331 0.7729 0.052 Uiso 1 1 calc R U
C16 C 0.14457(13) 0.64604(13) 0.92085(7) 0.0298(2) Uani 1 1 d . .
H16A H 0.1422 0.5561 0.9120 0.045 Uiso 1 1 calc R U
H16B H 0.0887 0.6907 0.9750 0.045 Uiso 1 1 calc R U
H16C H 0.2465 0.6270 0.9225 0.045 Uiso 1 1 calc R U
C17 C -0.13149(13) 0.79081(15) 0.83243(8) 0.0335(3) Uani 1 1 d . .
H17A H -0.1831 0.8555 0.7872 0.050 Uiso 1 1 calc R U
H17B H -0.1847 0.8304 0.8881 0.050 Uiso 1 1 calc R U
H17C H -0.1260 0.6974 0.8231 0.050 Uiso 1 1 calc R U
C18 C 0.03267(16) 0.94968(13) 0.86688(9) 0.0374(3) Uani 1 1 d . .
H18A H -0.0139 1.0205 0.8232 0.056 Uiso 1 1 calc R U
H18B H 0.1278 0.9436 0.8758 0.056 Uiso 1 1 calc R U
H18C H -0.0304 0.9783 0.9206 0.056 Uiso 1 1 calc R U
C19 C 0.35656(12) 0.64554(13) 0.58174(7) 0.0288(2) Uani 1 1 d . .
H19A H 0.3633 0.5509 0.5760 0.043 Uiso 1 1 calc R U
H19B H 0.4380 0.6379 0.6126 0.043 Uiso 1 1 calc R U
H19C H 0.3618 0.6839 0.5249 0.043 Uiso 1 1 calc R U
C20 C 0.02874(12) 0.78541(13) 0.57402(7) 0.0255(2) Uani 1 1 d . .
H20A H 0.0291 0.8412 0.5234 0.038 Uiso 1 1 calc R U
H20B H -0.0670 0.8336 0.6070 0.038 Uiso 1 1 calc R U
H20C H 0.0473 0.6901 0.5561 0.038 Uiso 1 1 calc R U
C21 C 0.17171(14) 0.94947(12) 0.63936(8) 0.0293(2) Uani 1 1 d . .
H21A H 0.1892 0.9723 0.5800 0.044 Uiso 1 1 calc R U
H21B H 0.2478 0.9475 0.6730 0.044 Uiso 1 1 calc R U
H21C H 0.0752 1.0222 0.6633 0.044 Uiso 1 1 calc R U

loop_
_atom_site_aniso_label
_atom_site_aniso_U_11
_atom_site_aniso_U_22
_atom_site_aniso_U_33
_atom_site_aniso_U_23
_atom_site_aniso_U_13
_atom_site_aniso_U_12
K1 0.01685(10) 0.01566(10) 0.02331(11) 0.00020(8) -0.00133(8) -0.00688(8)
Si1 0.01813(13) 0.01742(13) 0.01837(13) -0.00154(10) 0.00049(10) -0.00695(11)
Si2 0.01600(13) 0.01650(13) 0.01783(13) 0.00128(10) -0.00203(10) -0.00710(10)
O1 0.0261(4) 0.0230(4) 0.0366(4) 0.0056(3) -0.0093(3) -0.0159(3)
O2 0.0275(4) 0.0398(5) 0.0450(5) 0.0024(4) -0.0025(4) -0.0190(4)
O3 0.0205(3) 0.0242(4) 0.0219(4) -0.0038(3) 0.0014(3) -0.0129(3)
O4 0.0193(4) 0.0240(4) 0.0303(4) -0.0027(3) 0.0035(3) -0.0105(3)
O5 0.0212(4) 0.0173(3) 0.0285(4) 0.0003(3) -0.0028(3) -0.0072(3)
O6 0.0296(4) 0.0197(4) 0.0278(4) -0.0013(3) -0.0065(3) -0.0117(3)
N1 0.0212(4) 0.0162(4) 0.0226(4) -0.0009(3) 0.0017(3) -0.0082(3)
N2 0.0193(4) 0.0160(4) 0.0189(4) 0.0001(3) -0.0004(3) -0.0063(3)
C1 0.0239(5) 0.0220(5) 0.0310(6) -0.0013(4) 0.0065(4) -0.0121(4)
C2 0.0207(5) 0.0228(5) 0.0381(6) -0.0004(4) 0.0022(4) -0.0135(4)
C3 0.0224(5) 0.0230(5) 0.0417(7) 0.0037(5) -0.0105(5) -0.0118(4)
C4 0.0252(5) 0.0291(6) 0.0381(6) 0.0037(5) -0.0086(5) -0.0161(5)
C5 0.0363(7) 0.0676(11) 0.0400(8) 0.0077(7) -0.0022(6) -0.0183(7)
C6 0.0254(5) 0.0152(5) 0.0307(6) -0.0004(4) 0.0018(4) -0.0106(4)
C7 0.0218(5) 0.0199(5) 0.0295(5) -0.0050(4) 0.0009(4) -0.0118(4)
C8 0.0230(5) 0.0276(5) 0.0234(5) -0.0077(4) 0.0037(4) -0.0121(4)
C9 0.0183(5) 0.0260(5) 0.0258(5) -0.0042(4) 0.0036(4) -0.0085(4)
C10 0.0300(6) 0.0357(7) 0.0347(6) -0.0044(5) 0.0059(5) -0.0214(5)
C11 0.0321(6) 0.0206(5) 0.0204(5) 0.0039(4) -0.0010(4) -0.0115(5)
C12 0.0292(5) 0.0178(5) 0.0236(5) 0.0032(4) -0.0071(4) -0.0075(4)
C13 0.0188(5) 0.0239(5) 0.0291(6) -0.0019(4) -0.0041(4) -0.0068(4)
C14 0.0210(5) 0.0257(5) 0.0282(5) -0.0027(4) -0.0039(4) -0.0114(4)
C15 0.0415(7) 0.0233(6) 0.0432(7) 0.0022(5) -0.0111(6) -0.0172(5)
C16 0.0301(6) 0.0335(6) 0.0202(5) 0.0016(4) -0.0009(4) -0.0106(5)
C17 0.0220(5) 0.0418(7) 0.0330(6) -0.0026(5) 0.0026(5) -0.0125(5)
C18 0.0470(8) 0.0262(6) 0.0373(7) -0.0114(5) 0.0085(6) -0.0172(6)
C19 0.0212(5) 0.0344(6) 0.0234(5) 0.0033(5) 0.0022(4) -0.0078(5)
C20 0.0226(5) 0.0294(6) 0.0237(5) 0.0010(4) -0.0056(4) -0.0111(4)
C21 0.0364(6) 0.0251(6) 0.0319(6) 0.0066(5) -0.0081(5) -0.0185(5)

loop_
_atom_type_symbol
_atom_type_description
_atom_type_scat_dispersion_real
_atom_type_scat_dispersion_imag
_atom_type_scat_source
C C 0.0033 0.0016 'International Tables Vol C Tables 4.2.6.8 and 6.1.1.4'
O O 0.0106 0.0060 'International Tables Vol C Tables 4.2.6.8 and 6.1.1.4'
K K 0.2009 0.2494 'International Tables Vol C Tables 4.2.6.8 and 6.1.1.4'
N N 0.0061 0.0033 'International Tables Vol C Tables 4.2.6.8 and 6.1.1.4'
Si Si 0.0817 0.0704 'International Tables Vol C Tables 4.2.6.8 and 6.1.1.4'
H H 0.0000 0.0000 'International Tables Vol C Tables 4.2.6.8 and 6.1.1.4'

loop_
_geom_angle_atom_site_label_1
_geom_angle_atom_site_label_2
_geom_angle_atom_site_label_3
_geom_angle
O1 K1 N2 80.00(3)
O1 K1 O6 150.12(3)
N2 K1 O6 83.93(3)
O1 K1 O4 137.21(3)
N2 K1 O4 121.03(3)
O6 K1 O4 72.63(2)
O1 K1 O5 111.53(2)
N2 K1 O5 122.61(2)
O6 K1 O5 57.96(2)
O4 K1 O5 88.90(2)
O1 K1 O3 90.45(2)
N2 K1 O3 161.50(2)
O6 K1 O3 111.11(2)
O4 K1 O3 57.56(2)
O5 K1 O3 75.61(2)
O1 K1 N1 57.01(2)
N2 K1 N1 126.60(2)
O6 K1 N1 117.35(2)
O4 K1 N1 112.19(2)
O5 K1 N1 59.71(2)
O3 K1 N1 57.04(2)
O1 K1 O2 56.12(2)
N2 K1 O2 85.08(3)
O6 K1 O2 147.03(2)
O4 K1 O2 86.86(2)
O5 K1 O2 149.24(2)
O3 K1 O2 76.45(2)
N1 K1 O2 94.02(2)
O1 K1 C16 73.63(3)
N2 K1 C16 54.98(3)
O6 K1 C16 76.50(3)
O4 K1 C16 149.13(3)
O5 K1 C16 74.11(3)
O3 K1 C16 137.20(3)
N1 K1 C16 81.59(3)
O2 K1 C16 120.74(3)
O1 K1 C13 134.32(3)
N2 K1 C13 122.36(3)
O6 K1 C13 42.07(2)
O4 K1 C13 69.04(3)
O5 K1 C13 23.12(2)
O3 K1 C13 75.48(2)
N1 K1 C13 79.59(3)
O2 K1 C13 149.93(3)
C16 K1 C13 87.65(3)
O1 K1 C3 22.11(3)
N2 K1 C3 67.30(3)
O6 K1 C3 150.56(3)
O4 K1 C3 127.18(3)
O5 K1 C3 133.48(3)
O3 K1 C3 98.33(2)
N1 K1 C3 78.07(3)
O2 K1 C3 40.34(3)
C16 K1 C3 81.70(3)
C13 K1 C3 156.42(3)
O1 K1 Si1 71.838(19)
N2 K1 Si1 24.976(18)
O6 K1 Si1 83.014(18)
O4 K1 Si1 141.879(18)
O5 K1 Si1 102.717(17)
O3 K1 Si1 160.439(16)
N1 K1 Si1 104.898(18)
O2 K1 Si1 99.296(18)
C16 K1 Si1 30.45(2)
C13 K1 Si1 110.76(2)
C3 K1 Si1 68.33(2)
N2 Si1 C16 110.86(5)
N2 Si1 C18 115.12(5)
C16 Si1 C18 105.04(6)
N2 Si1 C17 115.67(5)
C16 Si1 C17 104.63(6)
C18 Si1 C17 104.45(6)
N2 Si1 K1 45.35(3)
C16 Si1 K1 66.74(4)
C18 Si1 K1 137.51(5)
C17 Si1 K1 118.02(4)
N2 Si2 C19 110.96(5)
N2 Si2 C21 115.46(5)
C19 Si2 C21 104.63(6)
N2 Si2 C20 113.79(5)
C19 Si2 C20 105.88(5)
C21 Si2 C20 105.26(5)
N2 Si2 K1 43.03(3)
C19 Si2 K1 69.23(4)
C21 Si2 K1 137.66(4)
C20 Si2 K1 116.81(4)
C2 O1 C3 114.99(8)
C2 O1 K1 128.61(6)
C3 O1 K1 111.04(6)
C5 O2 C4 111.23(10)
C5 O2 K1 137.00(8)
C4 O2 K1 109.32(7)
C8 O3 C7 111.95(8)
C8 O3 K1 105.15(6)
C7 O3 K1 102.60(6)
C9 O4 C10 111.39(8)
C9 O4 K1 120.08(6)
C10 O4 K1 124.25(7)
C13 O5 C12 112.65(8)
C13 O5 K1 103.40(6)
C12 O5 K1 113.03(6)
C15 O6 C14 112.04(9)
C15 O6 K1 122.64(7)
C14 O6 K1 120.40(6)
C11 N1 C1 110.62(9)
C11 N1 C6 111.66(8)
C1 N1 C6 111.46(8)
C11 N1 K1 105.64(6)
C1 N1 K1 106.91(6)
C6 N1 K1 110.29(6)
Si2 N2 Si1 137.24(6)
Si2 N2 K1 113.09(4)
Si1 N2 K1 109.68(4)
N1 C1 C2 112.66(9)
N1 C1 H1A 109.1
C2 C1 H1A 109.1
N1 C1 H1B 109.1
C2 C1 H1B 109.1
H1A C1 H1B 107.8
O1 C2 C1 107.45(9)
O1 C2 H2A 110.2
C1 C2 H2A 110.2
O1 C2 H2B 110.2
C1 C2 H2B 110.2
H2A C2 H2B 108.5
O1 C3 C4 113.56(9)
O1 C3 K1 46.86(5)
C4 C3 K1 97.41(7)
O1 C3 H3A 108.9
C4 C3 H3A 108.9
K1 C3 H3A 73.9
O1 C3 H3B 108.9
C4 C3 H3B 108.9
K1 C3 H3B 150.9
H3A C3 H3B 107.7
O2 C4 C3 108.40(9)
O2 C4 H4A 110.0
C3 C4 H4A 110.0
O2 C4 H4B 110.0
C3 C4 H4B 110.0
H4A C4 H4B 108.4
O2 C5 H5A 109.5
O2 C5 H5B 109.5
H5A C5 H5B 109.5
O2 C5 H5C 109.5
H5A C5 H5C 109.5
H5B C5 H5C 109.5
N1 C6 C7 113.65(9)
N1 C6 H6A 108.8
C7 C6 H6A 108.8
N1 C6 H6B 108.8
C7 C6 H6B 108.8
H6A C6 H6B 107.7
O3 C7 C6 108.39(9)
O3 C7 H7A 110.0
C6 C7 H7A 110.0
O3 C7 H7B 110.0
C6 C7 H7B 110.0
H7A C7 H7B 108.4
O3 C8 C9 108.62(9)
O3 C8 H8A 110.0
C9 C8 H8A 110.0
O3 C8 H8B 110.0
C9 C8 H8B 110.0
H8A C8 H8B 108.3
O4 C9 C8 108.47(9)
O4 C9 H9A 110.0
C8 C9 H9A 110.0
O4 C9 H9B 110.0
C8 C9 H9B 110.0
H9A C9 H9B 108.4
O4 C10 H10A 109.5
O4 C10 H10B 109.5
H10A C10 H10B 109.5
O4 C10 H10C 109.5
H10A C10 H10C 109.5
H10B C10 H10C 109.5
N1 C11 C12 112.65(9)
N1 C11 H11A 109.1
C12 C11 H11A 109.1
N1 C11 H11B 109.1
C12 C11 H11B 109.1
H11A C11 H11B 107.8
O5 C12 C11 107.85(9)
O5 C12 H12A 110.1
C11 C12 H12A 110.1
O5 C12 H12B 110.1
C11 C12 H12B 110.1
H12A C12 H12B 108.4
O5 C13 C14 108.08(9)
O5 C13 K1 53.47(5)
C14 C13 K1 86.19(6)
O5 C13 H13A 110.1
C14 C13 H13A 110.1
K1 C13 H13A 73.4
O5 C13 H13B 110.1
C14 C13 H13B 110.1
K1 C13 H13B 160.9
H13A C13 H13B 108.4
O6 C14 C13 108.50(9)
O6 C14 H14A 110.0
C13 C14 H14A 110.0
O6 C14 H14B 110.0
C13 C14 H14B 110.0
H14A C14 H14B 108.4
O6 C15 H15A 109.5
O6 C15 H15B 109.5
H15A C15 H15B 109.5
O6 C15 H15C 109.5
H15A C15 H15C 109.5
H15B C15 H15C 109.5
Si1 C16 K1 82.81(4)
Si1 C16 H16A 109.5
K1 C16 H16A 61.9
Si1 C16 H16B 109.5
K1 C16 H16B 167.3
H16A C16 H16B 109.5
Si1 C16 H16C 109.5
K1 C16 H16C 67.7
H16A C16 H16C 109.5
H16B C16 H16C 109.5
Si1 C17 H17A 109.5
Si1 C17 H17B 109.5
H17A C17 H17B 109.5
Si1 C17 H17C 109.5
H17A C17 H17C 109.5
H17B C17 H17C 109.5
Si1 C18 H18A 109.5
Si1 C18 H18B 109.5
H18A C18 H18B 109.5
Si1 C18 H18C 109.5
H18A C18 H18C 109.5
H18B C18 H18C 109.5
Si2 C19 H19A 109.5
Si2 C19 H19B 109.5
H19A C19 H19B 109.5
Si2 C19 H19C 109.5
H19A C19 H19C 109.5
H19B C19 H19C 109.5
Si2 C20 H20A 109.5
Si2 C20 H20B 109.5
H20A C20 H20B 109.5
Si2 C20 H20C 109.5
H20A C20 H20C 109.5
H20B C20 H20C 109.5
Si2 C21 H21A 109.5
Si2 C21 H21B 109.5
H21A C21 H21B 109.5
Si2 C21 H21C 109.5
H21A C21 H21C 109.5
H21B C21 H21C 109.5

loop_
_geom_bond_atom_site_label_1
_geom_bond_atom_site_label_2
_geom_bond_distance
K1 O1 2.7613(8)
K1 N2 2.7889(9)
K1 O6 2.8131(8)
K1 O4 2.8736(8)
K1 O5 2.9078(8)
K1 O3 2.9652(8)
K1 N1 3.1364(9)
K1 O2 3.3145(10)
K1 C16 3.4183(12)
K1 C13 3.5201(11)
K1 C3 3.5322(11)
K1 Si1 3.6915(5)
Si1 N2 1.6554(9)
Si1 C16 1.8859(12)
Si1 C18 1.8887(12)
Si1 C17 1.8931(12)
Si2 N2 1.6551(9)
Si2 C19 1.8827(11)
Si2 C21 1.8940(12)
Si2 C20 1.8948(11)
O1 C2 1.4189(13)
O1 C3 1.4242(14)
O2 C5 1.4172(18)
O2 C4 1.4179(14)
O3 C8 1.4191(13)
O3 C7 1.4233(12)
O4 C9 1.4161(13)
O4 C10 1.4182(13)
O5 C13 1.4211(13)
O5 C12 1.4213(13)
O6 C15 1.4140(14)
O6 C14 1.4146(13)
N1 C11 1.4657(14)
N1 C1 1.4669(14)
N1 C6 1.4727(13)
C1 C2 1.5091(17)
C1 H1A 0.9900
C1 H1B 0.9900
C2 H2A 0.9900
C2 H2B 0.9900
C3 C4 1.5034(17)
C3 H3A 0.9900
C3 H3B 0.9900
C4 H4A 0.9900
C4 H4B 0.9900
C5 H5A 0.9800
C5 H5B 0.9800
C5 H5C 0.9800
C6 C7 1.5089(15)
C6 H6A 0.9900
C6 H6B 0.9900
C7 H7A 0.9900
C7 H7B 0.9900
C8 C9 1.4983(15)
C8 H8A 0.9900
C8 H8B 0.9900
C9 H9A 0.9900
C9 H9B 0.9900
C10 H10A 0.9800
C10 H10B 0.9800
C10 H10C 0.9800
C11 C12 1.5122(16)
C11 H11A 0.9900
C11 H11B 0.9900
C12 H12A 0.9900
C12 H12B 0.9900
C13 C14 1.5011(15)
C13 H13A 0.9900
C13 H13B 0.9900
C14 H14A 0.9900
C14 H14B 0.9900
C15 H15A 0.9800
C15 H15B 0.9800
C15 H15C 0.9800
C16 H16A 0.9800
C16 H16B 0.9800
C16 H16C 0.9800
C17 H17A 0.9800
C17 H17B 0.9800
C17 H17C 0.9800
C18 H18A 0.9800
C18 H18B 0.9800
C18 H18C 0.9800
C19 H19A 0.9800
C19 H19B 0.9800
C19 H19C 0.9800
C20 H20A 0.9800
C20 H20B 0.9800
C20 H20C 0.9800
C21 H21A 0.9800
C21 H21B 0.9800
C21 H21C 0.9800

loop_
_geom_torsion_atom_site_label_1
_geom_torsion_atom_site_label_2
_geom_torsion_atom_site_label_3
_geom_torsion_atom_site_label_4
_geom_torsion
C19 Si2 N2 Si1 165.24(8)
C21 Si2 N2 Si1 46.43(10)
C20 Si2 N2 Si1 -75.47(9)
K1 Si2 N2 Si1 -179.96(11)
C19 Si2 N2 K1 -14.80(6)
C21 Si2 N2 K1 -133.61(5)
C20 Si2 N2 K1 104.49(5)
C16 Si1 N2 Si2 -166.10(8)
C18 Si1 N2 Si2 -47.06(10)
C17 Si1 N2 Si2 75.02(10)
K1 Si1 N2 Si2 179.96(11)
C16 Si1 N2 K1 13.94(6)
C18 Si1 N2 K1 132.98(6)
C17 Si1 N2 K1 -104.95(6)
C11 N1 C1 C2 166.23(9)
C6 N1 C1 C2 -68.91(11)
K1 N1 C1 C2 51.69(9)
C3 O1 C2 C1 -171.79(9)
K1 O1 C2 C1 36.66(12)
N1 C1 C2 O1 -59.08(12)
C2 O1 C3 C4 -78.96(12)
K1 O1 C3 C4 77.53(9)
C2 O1 C3 K1 -156.49(11)
C5 O2 C4 C3 -172.65(11)
K1 O2 C4 C3 21.96(10)
O1 C3 C4 O2 -65.43(12)
K1 C3 C4 O2 -19.51(9)
C11 N1 C6 C7 -130.03(10)
C1 N1 C6 C7 105.69(10)
K1 N1 C6 C7 -12.90(10)
C8 O3 C7 C6 169.56(9)
K1 O3 C7 C6 -78.18(8)
N1 C6 C7 O3 63.42(11)
C7 O3 C8 C9 178.93(9)
K1 O3 C8 C9 68.28(9)
C10 O4 C9 C8 -175.19(9)
K1 O4 C9 C8 27.06(11)
O3 C8 C9 O4 -66.07(11)
C1 N1 C11 C12 -162.49(9)
C6 N1 C11 C12 72.76(11)
K1 N1 C11 C12 -47.15(9)
C13 O5 C12 C11 -176.31(9)
K1 O5 C12 C11 -59.55(9)
N1 C11 C12 O5 76.11(11)
C12 O5 C13 C14 -166.84(9)
K1 O5 C13 C14 70.81(8)
C12 O5 C13 K1 122.35(8)
C15 O6 C14 C13 175.39(10)
K1 O6 C14 C13 19.58(11)
O5 C13 C14 O6 -62.91(11)
K1 C13 C14 O6 -13.39(8)
N2 Si1 C16 K1 -10.75(5)
C18 Si1 C16 K1 -135.69(5)
C17 Si1 C16 K1 114.60(5)
